data_7000245
loop_
_publ_author_name
'Pothiraja, Ramasamy'
'Milanov, Andrian'
'Parala, Harish'
'Winter, Manuela'
'Fischer, Roland A.'
'Devi, Anjana'

_publ_section_title
;
 Monomeric malonate precursors for the MOCVD of HfO2 and ZrO2 thin
 films
;
_journal_issue 4
_journal_name_full 'Dalton Transactions'
_journal_page_first 654
_journal_paper_doi 10.1039/b810528f
_journal_year 2009
_chemical_formula_sum 'C44 H76 Hf O16'
_chemical_formula_weight 1039.54
_chemical_name_systematic
;
?
;
_space_group_IT_number 130
_symmetry_cell_setting tetragonal
_symmetry_space_group_name_Hall '-P 4a 2ac'
_symmetry_space_group_name_H-M 'P 4/n c c :2'
_atom_sites_solution_hydrogens geom
_atom_sites_solution_primary direct
_atom_sites_solution_secondary difmap
_audit_creation_method SHELXL-97
_cell_angle_alpha 90.00
_cell_angle_beta 90.00
_cell_angle_gamma 90.00
_cell_formula_units_Z 4
_cell_length_a 14.7752(3)
_cell_length_b 14.7752(3)
_cell_length_c 23.5966(13)
_cell_measurement_reflns_used 2300
_cell_measurement_temperature 103(2)
_cell_measurement_theta_max 27.500
_cell_measurement_theta_min 2.598
_cell_volume 5151.3(3)
_computing_cell_refinement 'CrysAlis RED 1.171.13, Oxford Diffraction'
_computing_data_collection 'CrysAlis CCD 1.171.13, Oxford Diffraction'
_computing_data_reduction 'CrysAlis RED 1.171.13, Oxford Diffraction'
_computing_molecular_graphics SHELXL-97
_computing_publication_material SHELXL-97
_computing_structure_refinement 'SHELXL-97 (Sheldrick, 1997)'
_computing_structure_solution 'SHELXS-97 (Sheldrick, 1990)'
_diffrn_ambient_temperature 103(2)
_diffrn_measured_fraction_theta_full 0.952
_diffrn_measured_fraction_theta_max 0.952
_diffrn_measurement_device_type 'Sapphire2-CCD, Oxford Diffraction'
_diffrn_measurement_method '383 images at 1.0 deg. in \w and 20 sec.'
_diffrn_radiation_monochromator graphite
_diffrn_radiation_source 'Enhance (Mo) X-ray Source'
_diffrn_radiation_type MoK\a
_diffrn_radiation_wavelength 0.71073
_diffrn_reflns_av_R_equivalents 0.0931
_diffrn_reflns_av_sigmaI/netI 0.1095
_diffrn_reflns_limit_h_max 5
_diffrn_reflns_limit_h_min -17
_diffrn_reflns_limit_k_max 15
_diffrn_reflns_limit_k_min -17
_diffrn_reflns_limit_l_max 14
_diffrn_reflns_limit_l_min -24
_diffrn_reflns_number 11329
_diffrn_reflns_theta_full 25.07
_diffrn_reflns_theta_max 25.07
_diffrn_reflns_theta_min 3.45
_exptl_absorpt_coefficient_mu 2.087
_exptl_absorpt_correction_T_max 0.880
_exptl_absorpt_correction_T_min 0.770
_exptl_absorpt_correction_type empirical
_exptl_absorpt_process_details sadabs
_exptl_crystal_colour colourless
_exptl_crystal_density_diffrn 1.340
_exptl_crystal_density_method 'not measured'
_exptl_crystal_description prism
_exptl_crystal_F_000 2160
_exptl_crystal_size_max 0.34
_exptl_crystal_size_mid 0.10
_exptl_crystal_size_min 0.06
_refine_diff_density_max 1.520
_refine_diff_density_min -0.584
_refine_diff_density_rms 0.083
_refine_ls_extinction_method none
_refine_ls_goodness_of_fit_ref 0.675
_refine_ls_hydrogen_treatment constr
_refine_ls_matrix_type full
_refine_ls_number_parameters 139
_refine_ls_number_reflns 2188
_refine_ls_number_restraints 0
_refine_ls_restrained_S_all 0.675
_refine_ls_R_factor_all 0.0731
_refine_ls_R_factor_gt 0.0248
_refine_ls_shift/su_max 0.002
_refine_ls_shift/su_mean 0.000
_refine_ls_structure_factor_coef Fsqd
_refine_ls_weighting_details 'calc w=1/[\s^2^(Fo^2^)+(0.0000P)^2^+0.0000P] where P=(Fo^2^+2Fc^2^)/3'
_refine_ls_weighting_scheme calc
_refine_ls_wR_factor_gt 0.0338
_refine_ls_wR_factor_ref 0.0380
_reflns_number_gt 1190
_reflns_number_total 2188
_reflns_threshold_expression >2sigma(I)
_cod_data_source_file b810528f.txt
_cod_data_source_block cvd218
_cod_original_sg_symbol_H-M P4/ncc
_cod_database_code 7000245

loop_
_symmetry_equiv_pos_as_xyz
'x, y, z'
'-x+1/2, -y+1/2, z'
'-y+1/2, x, z'
'y, -x+1/2, z'
'-x, y+1/2, -z+1/2'
'x+1/2, -y, -z+1/2'
'y+1/2, x+1/2, -z+1/2'
'-y, -x, -z+1/2'
'-x, -y, -z'
'x-1/2, y-1/2, -z'
'y-1/2, -x, -z'
'-y, x-1/2, -z'
'x, -y-1/2, z-1/2'
'-x-1/2, y, z-1/2'
'-y-1/2, -x-1/2, z-1/2'
'y, x, z-1/2'

loop_
_atom_site_label
_atom_site_type_symbol
_atom_site_fract_x
_atom_site_fract_y
_atom_site_fract_z
_atom_site_U_iso_or_equiv
_atom_site_adp_type
_atom_site_occupancy
_atom_site_symmetry_multiplicity
_atom_site_calc_flag
_atom_site_refinement_flags
_atom_site_disorder_assembly
_atom_site_disorder_group
Hf1 Hf 0.2500 0.2500 0.307071(13) 0.01244(8) Uani 1 4 d S . .
O4 O 0.09895(17) 0.02697(17) 0.38640(10) 0.0174(7) Uani 1 1 d . . .
O1 O 0.22209(15) 0.37035(16) 0.25740(10) 0.0145(7) Uani 1 1 d . . .
O5 O 0.18729(16) 0.14321(16) 0.35756(10) 0.0147(7) Uani 1 1 d . . .
O2 O 0.14796(18) 0.48675(19) 0.21628(11) 0.0243(8) Uani 1 1 d . . .
C2 C 0.1583(3) 0.4272(3) 0.25963(18) 0.0159(10) Uani 1 1 d . . .
C41 C 0.1574(3) 0.0037(2) 0.43478(18) 0.0192(10) Uani 1 1 d . . .
C3 C 0.0930(2) 0.4358(2) 0.30109(16) 0.0166(12) Uani 1 1 d . . .
H3A H 0.0482 0.4815 0.2975 0.020 Uiso 1 1 calc R . .
C24 C 0.2517(6) 0.4324(2) 0.14086(13) 0.0394(10) Uani 1 1 d . . .
H24A H 0.2002 0.4075 0.1199 0.059 Uiso 1 1 calc R . .
H24B H 0.2774 0.3854 0.1654 0.059 Uiso 1 1 calc R . .
H24C H 0.2979 0.4532 0.1141 0.059 Uiso 1 1 calc R . .
C42 C 0.2483(4) -0.0296(2) 0.41371(14) 0.0297(9) Uani 1 1 d . . .
H42A H 0.2392 -0.0803 0.3876 0.044 Uiso 1 1 calc R . .
H42B H 0.2849 -0.0496 0.4460 0.044 Uiso 1 1 calc R . .
H42C H 0.2795 0.0197 0.3940 0.044 Uiso 1 1 calc R . .
C21 C 0.2202(3) 0.5112(3) 0.17681(18) 0.0225(13) Uani 1 1 d . . .
C43 C 0.1645(3) 0.0833(3) 0.47526(15) 0.0284(12) Uani 1 1 d . . .
H43A H 0.1038 0.1012 0.4876 0.043 Uiso 1 1 calc R . .
H43B H 0.1937 0.1342 0.4560 0.043 Uiso 1 1 calc R . .
H43C H 0.2006 0.0657 0.5083 0.043 Uiso 1 1 calc R . .
C4 C 0.1207(3) 0.0914(3) 0.34768(16) 0.0139(12) Uani 1 1 d . . .
C44 C 0.1047(3) -0.0734(3) 0.46188(15) 0.0243(11) Uani 1 1 d . . .
H44A H 0.0465 -0.0506 0.4758 0.036 Uiso 1 1 calc R . .
H44B H 0.1395 -0.0982 0.4936 0.036 Uiso 1 1 calc R . .
H44C H 0.0941 -0.1209 0.4337 0.036 Uiso 1 1 calc R . .
C23 C 0.1740(3) 0.5830(3) 0.14034(18) 0.0422(14) Uani 1 1 d . . .
H23A H 0.1241 0.5553 0.1191 0.063 Uiso 1 1 calc R . .
H23B H 0.2179 0.6087 0.1137 0.063 Uiso 1 1 calc R . .
H23C H 0.1502 0.6311 0.1647 0.063 Uiso 1 1 calc R . .
C22 C 0.2967(3) 0.5525(3) 0.20999(19) 0.0403(14) Uani 1 1 d . . .
H22A H 0.2738 0.6032 0.2326 0.060 Uiso 1 1 calc R . .
H22B H 0.3433 0.5744 0.1838 0.060 Uiso 1 1 calc R . .
H22C H 0.3229 0.5067 0.2352 0.060 Uiso 1 1 calc R . .

loop_
_atom_site_aniso_label
_atom_site_aniso_U_11
_atom_site_aniso_U_22
_atom_site_aniso_U_33
_atom_site_aniso_U_23
_atom_site_aniso_U_13
_atom_site_aniso_U_12
Hf1 0.01144(9) 0.01144(9) 0.01444(16) 0.000 0.000 0.000
O4 0.0198(16) 0.0158(15) 0.0167(17) 0.0048(13) 0.0004(13) -0.0043(13)
O1 0.0165(19) 0.0118(14) 0.0151(15) 0.0012(11) -0.0001(11) 0.0006(11)
O5 0.0127(15) 0.0176(15) 0.0136(14) -0.0012(12) 0.0009(11) -0.0042(12)
O2 0.0183(17) 0.0268(18) 0.028(2) 0.0139(14) 0.0052(14) 0.0088(14)
C2 0.023(3) 0.007(2) 0.018(3) -0.0030(19) -0.008(2) -0.0041(19)
C41 0.019(2) 0.018(2) 0.021(3) 0.005(2) 0.001(2) 0.0023(18)
C3 0.015(2) 0.020(3) 0.014(2) 0.002(2) -0.001(2) 0.009(2)
C24 0.051(3) 0.042(3) 0.025(2) 0.013(2) 0.010(5) 0.006(6)
C42 0.024(2) 0.032(2) 0.033(2) 0.0105(17) 0.001(5) -0.002(5)
C21 0.027(3) 0.019(2) 0.021(3) 0.013(2) 0.002(2) 0.0035(19)
C43 0.040(3) 0.027(3) 0.019(3) 0.008(2) 0.002(2) -0.010(2)
C4 0.015(3) 0.012(2) 0.015(3) 0.0007(18) 0.0075(18) 0.004(2)
C44 0.032(3) 0.021(2) 0.019(3) 0.0073(19) 0.007(2) -0.001(2)
C23 0.030(3) 0.050(3) 0.047(4) 0.028(3) 0.006(3) 0.007(3)
C22 0.034(3) 0.039(3) 0.049(4) 0.021(3) -0.005(3) -0.008(3)

loop_
_atom_type_symbol
_atom_type_description
_atom_type_scat_dispersion_real
_atom_type_scat_dispersion_imag
_atom_type_scat_source
C C 0.0033 0.0016 'International Tables Vol C Tables 4.2.6.8 and 6.1.1.4'
H H 0.0000 0.0000 'International Tables Vol C Tables 4.2.6.8 and 6.1.1.4'
O O 0.0106 0.0060 'International Tables Vol C Tables 4.2.6.8 and 6.1.1.4'
Hf Hf -0.5830 6.1852 'International Tables Vol C Tables 4.2.6.8 and 6.1.1.4'

loop_
_geom_angle_atom_site_label_1
_geom_angle_atom_site_label_2
_geom_angle_atom_site_label_3
_geom_angle
_geom_angle_site_symmetry_1
_geom_angle_site_symmetry_3
_geom_angle_publ_flag
O1 Hf1 O1 114.59(12) 4 3 ?
O1 Hf1 O1 73.03(6) 4 2 ?
O1 Hf1 O1 73.03(6) 3 2 ?
O1 Hf1 O1 73.03(6) 4 . ?
O1 Hf1 O1 73.03(6) 3 . ?
O1 Hf1 O1 114.59(12) 2 . ?
O1 Hf1 O5 79.02(8) 4 2 ?
O1 Hf1 O5 141.26(8) 3 2 ?
O1 Hf1 O5 143.76(8) 2 2 ?
O1 Hf1 O5 77.47(8) . 2 ?
O1 Hf1 O5 77.47(8) 4 3 ?
O1 Hf1 O5 143.76(8) 3 3 ?
O1 Hf1 O5 79.02(8) 2 3 ?
O1 Hf1 O5 141.26(8) . 3 ?
O5 Hf1 O5 72.68(6) 2 3 ?
O1 Hf1 O5 141.26(8) 4 . ?
O1 Hf1 O5 79.02(8) 3 . ?
O1 Hf1 O5 77.47(8) 2 . ?
O1 Hf1 O5 143.76(8) . . ?
O5 Hf1 O5 113.86(12) 2 . ?
O5 Hf1 O5 72.68(6) 3 . ?
O1 Hf1 O5 143.76(8) 4 4 ?
O1 Hf1 O5 77.47(8) 3 4 ?
O1 Hf1 O5 141.26(8) 2 4 ?
O1 Hf1 O5 79.02(8) . 4 ?
O5 Hf1 O5 72.68(6) 2 4 ?
O5 Hf1 O5 113.86(12) 3 4 ?
O5 Hf1 O5 72.68(6) . 4 ?
C4 O4 C41 123.2(3) . . ?
C2 O1 Hf1 131.6(3) . . ?
C4 O5 Hf1 131.7(2) . . ?
C2 O2 C21 123.9(3) . . ?
O1 C2 O2 118.9(4) . . ?
O1 C2 C3 127.8(4) . . ?
O2 C2 C3 113.3(4) . . ?
O4 C41 C42 110.0(3) . . ?
O4 C41 C43 110.3(3) . . ?
C42 C41 C43 113.3(3) . . ?
O4 C41 C44 101.6(3) . . ?
C42 C41 C44 110.5(3) . . ?
C43 C41 C44 110.5(3) . . ?
C2 C3 C4 121.4(3) . 4 ?
C2 C3 H3A 119.3 . . ?
C4 C3 H3A 119.3 4 . ?
C21 C24 H24A 109.5 . . ?
C21 C24 H24B 109.5 . . ?
H24A C24 H24B 109.5 . . ?
C21 C24 H24C 109.5 . . ?
H24A C24 H24C 109.5 . . ?
H24B C24 H24C 109.5 . . ?
C41 C42 H42A 109.5 . . ?
C41 C42 H42B 109.5 . . ?
H42A C42 H42B 109.5 . . ?
C41 C42 H42C 109.5 . . ?
H42A C42 H42C 109.5 . . ?
H42B C42 H42C 109.5 . . ?
O2 C21 C22 108.5(3) . . ?
O2 C21 C24 113.0(4) . . ?
C22 C21 C24 111.9(4) . . ?
O2 C21 C23 101.8(3) . . ?
C22 C21 C23 110.4(4) . . ?
C24 C21 C23 110.9(3) . . ?
C41 C43 H43A 109.5 . . ?
C41 C43 H43B 109.5 . . ?
H43A C43 H43B 109.5 . . ?
C41 C43 H43C 109.5 . . ?
H43A C43 H43C 109.5 . . ?
H43B C43 H43C 109.5 . . ?
O5 C4 O4 118.9(3) . . ?
O5 C4 C3 127.2(4) . 3 ?
O4 C4 C3 113.9(3) . 3 ?
C41 C44 H44A 109.5 . . ?
C41 C44 H44B 109.5 . . ?
H44A C44 H44B 109.5 . . ?
C41 C44 H44C 109.5 . . ?
H44A C44 H44C 109.5 . . ?
H44B C44 H44C 109.5 . . ?
C21 C23 H23A 109.5 . . ?
C21 C23 H23B 109.5 . . ?
H23A C23 H23B 109.5 . . ?
C21 C23 H23C 109.5 . . ?
H23A C23 H23C 109.5 . . ?
H23B C23 H23C 109.5 . . ?
C21 C22 H22A 109.5 . . ?
C21 C22 H22B 109.5 . . ?
H22A C22 H22B 109.5 . . ?
C21 C22 H22C 109.5 . . ?
H22A C22 H22C 109.5 . . ?
H22B C22 H22C 109.5 . . ?

loop_
_geom_bond_atom_site_label_1
_geom_bond_atom_site_label_2
_geom_bond_distance
_geom_bond_site_symmetry_2
_geom_bond_publ_flag
Hf1 O1 2.169(2) 4 ?
Hf1 O1 2.169(2) 3 ?
Hf1 O1 2.169(2) 2 ?
Hf1 O1 2.169(2) . ?
Hf1 O5 2.183(2) 2 ?
Hf1 O5 2.183(2) 3 ?
Hf1 O5 2.183(2) . ?
Hf1 O5 2.183(2) 4 ?
O4 C4 1.358(4) . ?
O4 C41 1.472(4) . ?
O1 C2 1.264(4) . ?
O5 C4 1.268(4) . ?
O2 C2 1.358(4) . ?
O2 C21 1.462(4) . ?
C2 C3 1.379(5) . ?
C41 C42 1.513(6) . ?
C41 C43 1.519(5) . ?
C41 C44 1.520(5) . ?
C3 C4 1.380(5) 4 ?
C3 H3A 0.9500 . ?
C24 C21 1.514(5) . ?
C24 H24A 0.9800 . ?
C24 H24B 0.9800 . ?
C24 H24C 0.9800 . ?
C42 H42A 0.9800 . ?
C42 H42B 0.9800 . ?
C42 H42C 0.9800 . ?
C21 C22 1.504(5) . ?
C21 C23 1.528(5) . ?
C43 H43A 0.9800 . ?
C43 H43B 0.9800 . ?
C43 H43C 0.9800 . ?
C4 C3 1.380(5) 3 ?
C44 H44A 0.9800 . ?
C44 H44B 0.9800 . ?
C44 H44C 0.9800 . ?
C23 H23A 0.9800 . ?
C23 H23B 0.9800 . ?
C23 H23C 0.9800 . ?
C22 H22A 0.9800 . ?
C22 H22B 0.9800 . ?
C22 H22C 0.9800 . ?

loop_
_geom_torsion_atom_site_label_1
_geom_torsion_atom_site_label_2
_geom_torsion_atom_site_label_3
_geom_torsion_atom_site_label_4
_geom_torsion
_geom_torsion_site_symmetry_1
_geom_torsion_site_symmetry_2
_geom_torsion_site_symmetry_3
_geom_torsion_site_symmetry_4
_geom_torsion_publ_flag
O1 Hf1 O1 C2 -168.9(3) 4 . . . ?
O1 Hf1 O1 C2 67.9(3) 3 . . . ?
O1 Hf1 O1 C2 129.5(3) 2 . . . ?
O5 Hf1 O1 C2 -86.7(3) 2 . . . ?
O5 Hf1 O1 C2 -126.8(3) 3 . . . ?
O5 Hf1 O1 C2 26.7(4) . . . . ?
O5 Hf1 O1 C2 -12.2(3) 4 . . . ?
O1 Hf1 O5 C4 -106.5(3) 4 . . . ?
O1 Hf1 O5 C4 9.3(3) 3 . . . ?
O1 Hf1 O5 C4 -65.5(3) 2 . . . ?
O1 Hf1 O5 C4 49.2(4) . . . . ?
O5 Hf1 O5 C4 150.9(3) 2 . . . ?
O5 Hf1 O5 C4 -147.8(3) 3 . . . ?
O5 Hf1 O5 C4 89.5(3) 4 . . . ?
Hf1 O1 C2 O2 -167.4(2) . . . . ?
Hf1 O1 C2 C3 10.5(6) . . . . ?
C21 O2 C2 O1 -21.3(5) . . . . ?
C21 O2 C2 C3 160.5(4) . . . . ?
C4 O4 C41 C42 -60.3(4) . . . . ?
C4 O4 C41 C43 65.5(4) . . . . ?
C4 O4 C41 C44 -177.3(3) . . . . ?
O1 C2 C3 C4 0.4(6) . . . 4 ?
O2 C2 C3 C4 178.4(3) . . . 4 ?
C2 O2 C21 C22 -60.2(5) . . . . ?
C2 O2 C21 C24 64.5(5) . . . . ?
C2 O2 C21 C23 -176.6(3) . . . . ?
Hf1 O5 C4 O4 176.7(2) . . . . ?
Hf1 O5 C4 C3 -4.3(5) . . . 3 ?
C41 O4 C4 O5 -10.6(5) . . . . ?
C41 O4 C4 C3 170.3(3) . . . 3 ?
